data_4111238
loop_
_publ_author_name
'Albert Epshteyn'
'Peter Y. Zavalij'
'Lawrence R. Sita'

_publ_section_title
;
 High-Oxidation-State Neutral and Cationic Tantalum(IV) Alkyl Complexes
 That Are Stable toward \b-Hydrogen and \b-Methyl Eliminations
;
_journal_name_full 'Journal of the American Chemical Society'
_journal_page_first 16052
_journal_page_last 16053
_journal_paper_doi 10.1021/ja067011y
_journal_volume 128
_journal_year 2006
_chemical_formula_moiety 'C22 H38 N2 Ta'
_chemical_formula_sum 'C22 H38 N2 Ta'
_chemical_formula_weight 511.49
_chemical_name_systematic
;
Ta trimethylmethylene complex 
;
_space_group_IT_number 15
_symmetry_cell_setting monoclinic
_symmetry_space_group_name_Hall '-C 2yc'
_symmetry_space_group_name_H-M 'C 1 2/c 1'
_atom_sites_solution_hydrogens geom
_atom_sites_solution_primary direct
_atom_sites_solution_secondary difmap
_audit_creation_method 'SHELXL-97 & ZCIF'
_cell_angle_alpha 90.00
_cell_angle_beta 118.401(2)
_cell_angle_gamma 90.00
_cell_formula_units_Z 8
_cell_length_a 34.649(3)
_cell_length_b 8.3860(7)
_cell_length_c 17.2661(15)
_cell_measurement_reflns_used 8497
_cell_measurement_temperature 220(2)
_cell_measurement_theta_max 28.9
_cell_measurement_theta_min 2.4
_cell_volume 4413.1(7)
_computing_cell_refinement 'SAINT (Bruker, 1999)'
_computing_data_collection 'SMART (Bruker, 1999)'
_computing_data_reduction SAINT
_computing_molecular_graphics 'XSHEL (Bruker, 1999)'
_computing_publication_material SHELXL-97
_computing_structure_refinement 'SHELXL-97 (Sheldrick, 1997)'
_computing_structure_solution 'SHELXS-97 (Sheldrick, 1990)'
_diffrn_ambient_temperature 220(2)
_diffrn_detector 'CCD area detector'
_diffrn_detector_area_resol_mean 8.33
_diffrn_detector_type 'Bruker Smart1000'
_diffrn_measured_fraction_theta_full 0.984
_diffrn_measured_fraction_theta_max 0.984
_diffrn_measurement_details 606,606,244
_diffrn_measurement_device_type 'three-circle diffractometer'
_diffrn_measurement_method '\w scans'
_diffrn_measurement_specimen_support 'cactus needle'
_diffrn_orient_matrix_type standard
_diffrn_orient_matrix_UB_11 0.0269677
_diffrn_orient_matrix_UB_12 -0.0600651
_diffrn_orient_matrix_UB_13 0.0409758
_diffrn_orient_matrix_UB_21 0.0035207
_diffrn_orient_matrix_UB_22 -0.0385081
_diffrn_orient_matrix_UB_23 -0.0511155
_diffrn_orient_matrix_UB_31 0.0182322
_diffrn_orient_matrix_UB_32 0.0952670
_diffrn_orient_matrix_UB_33 0.0050879
_diffrn_radiation_monochromator graphite
_diffrn_radiation_source 'fine-focus sealed tube'
_diffrn_radiation_type MoK\a
_diffrn_radiation_wavelength 0.71073
_diffrn_reflns_av_R_equivalents 0.0504
_diffrn_reflns_av_sigmaI/netI 0.0479
_diffrn_reflns_limit_h_max 44
_diffrn_reflns_limit_h_min -44
_diffrn_reflns_limit_k_max 10
_diffrn_reflns_limit_k_min -10
_diffrn_reflns_limit_l_max 21
_diffrn_reflns_limit_l_min -22
_diffrn_reflns_number 15055
_diffrn_reflns_theta_full 27.50
_diffrn_reflns_theta_max 27.50
_diffrn_reflns_theta_min 1.34
_diffrn_source_current 40
_diffrn_source_voltage 50
_diffrn_standards_decay_% 0.00
_exptl_absorpt_coefficient_mu 4.988
_exptl_absorpt_correction_T_max 0.550
_exptl_absorpt_correction_T_min 0.374
_exptl_absorpt_correction_type multi-scan
_exptl_absorpt_process_details 'SADABS (Sheldrick, 1996)'
_exptl_crystal_colour dark-red
_exptl_crystal_density_diffrn 1.540
_exptl_crystal_density_method not-measured
_exptl_crystal_description prism
_exptl_crystal_F_000 2056
_exptl_crystal_size_max 0.245
_exptl_crystal_size_mid 0.155
_exptl_crystal_size_min 0.120
_refine_diff_density_max 1.434
_refine_diff_density_min -1.629
_refine_diff_density_rms 0.118
_refine_ls_extinction_method none
_refine_ls_goodness_of_fit_ref 1.000
_refine_ls_hydrogen_treatment mixed
_refine_ls_matrix_type full
_refine_ls_number_parameters 249
_refine_ls_number_reflns 4980
_refine_ls_number_restraints 11
_refine_ls_restrained_S_all 0.999
_refine_ls_R_factor_all 0.0366
_refine_ls_R_factor_gt 0.0302
_refine_ls_shift/su_max 0.001
_refine_ls_shift/su_mean 0.000
_refine_ls_structure_factor_coef Fsqd
_refine_ls_weighting_details 'w=1/[\s^2^(Fo^2^)+(0.01P)^2^+19.7P], P=(max(Fo^2^,0)+2Fc^2^)/3'
_refine_ls_weighting_scheme calc
_refine_ls_wR_factor_gt 0.0712
_refine_ls_wR_factor_ref 0.0742
_reflns_number_gt 4274
_reflns_number_total 4980
_reflns_threshold_expression >2sigma(I)
_cod_data_source_file ja067011ysi20061102_121258.cif
_cod_data_source_block Cp*Ta(TMM)[N(iPr)C(Me)N(iPr)]
_cod_database_code 4111238

loop_
_symmetry_equiv_pos_as_xyz
'x, y, z'
'-x, y, -z+1/2'
'x+1/2, y+1/2, z'
'-x+1/2, y+1/2, -z+1/2'
'-x, -y, -z'
'x, -y, z-1/2'
'-x+1/2, -y+1/2, -z'
'x+1/2, -y+1/2, z-1/2'

loop_
_atom_site_label
_atom_site_type_symbol
_atom_site_fract_x
_atom_site_fract_y
_atom_site_fract_z
_atom_site_U_iso_or_equiv
_atom_site_adp_type
_atom_site_occupancy
_atom_site_symmetry_multiplicity
_atom_site_calc_flag
_atom_site_refinement_flags
Ta1 Ta 0.124201(5) 0.700591(18) 0.408075(10) 0.03308(7) Uani 1 1 d .
C1 C 0.1443(2) 0.8748(8) 0.3369(4) 0.0728(16) Uani 1 1 d .
C2 C 0.11722(19) 0.9684(6) 0.3545(4) 0.0556(12) Uani 1 1 d D
H21 H 0.1225(14) 1.046(2) 0.4021(17) 0.067 Uiso 1 1 d D
H22 H 0.0870(4) 0.990(4) 0.3073(19) 0.067 Uiso 1 1 d D
C3 C 0.1286(2) 0.7610(8) 0.2754(4) 0.0701(16) Uani 1 1 d D
H31 H 0.0997(6) 0.763(5) 0.2212(17) 0.084 Uiso 1 1 d D
H32 H 0.1458(14) 0.6755(19) 0.267(3) 0.084 Uiso 1 1 d D
C4 C 0.1853(2) 0.8275(8) 0.4157(5) 0.0757(17) Uani 1 1 d D
H41 H 0.1994 0.9082 0.4619 0.091 Uiso 1 1 calc R
H42 H 0.2059 0.7616 0.4060 0.091 Uiso 1 1 calc R
N1 N 0.07661(11) 0.7758(4) 0.4513(2) 0.0373(7) Uani 1 1 d .
N2 N 0.14545(11) 0.8226(4) 0.5362(2) 0.0383(7) Uani 1 1 d .
C5 C 0.10488(14) 0.8500(5) 0.5234(3) 0.0393(9) Uani 1 1 d .
C6 C 0.09353(19) 0.9517(7) 0.5819(4) 0.0648(14) Uani 1 1 d .
H61 H 0.0886 1.0607 0.5606 0.097 Uiso 1 1 calc R
H62 H 0.1175 0.9488 0.6417 0.097 Uiso 1 1 calc RD
H63 H 0.0671 0.9108 0.5810 0.097 Uiso 1 1 calc R
C8 C 0.02874(15) 0.7897(6) 0.4080(4) 0.0537(12) Uani 1 1 d .
H8 H 0.0177 0.7208 0.3552 0.064 Uiso 1 1 calc R
C9 C 0.01194(18) 0.9565(7) 0.3738(4) 0.0730(17) Uani 1 1 d .
H91 H -0.0198 0.9542 0.3391 0.109 Uiso 1 1 calc R
H92 H 0.0246 0.9929 0.3374 0.109 Uiso 1 1 calc R
H93 H 0.0203 1.0287 0.4231 0.109 Uiso 1 1 calc R
C10 C 0.00820(19) 0.7231(8) 0.4632(5) 0.0734(18) Uani 1 1 d .
H101 H 0.0121 0.7993 0.5087 0.110 Uiso 1 1 calc R
H102 H 0.0224 0.6234 0.4904 0.110 Uiso 1 1 calc R
H103 H -0.0229 0.7045 0.4254 0.110 Uiso 1 1 calc R
C11 C 0.18614(15) 0.8882(6) 0.6072(3) 0.0492(10) Uani 1 1 d .
H11 H 0.2101 0.8442 0.5977 0.059 Uiso 1 1 calc R
C12 C 0.19002(19) 1.0703(6) 0.6040(4) 0.0710(16) Uani 1 1 d .
H121 H 0.1842 1.1022 0.5454 0.106 Uiso 1 1 calc R
H122 H 0.2194 1.1031 0.6465 0.106 Uiso 1 1 calc R
H123 H 0.1689 1.1205 0.6180 0.106 Uiso 1 1 calc R
C13 C 0.1962(2) 0.8326(8) 0.7004(4) 0.0788(18) Uani 1 1 d .
H131 H 0.1805 0.8998 0.7219 0.118 Uiso 1 1 calc RD
H132 H 0.2274 0.8405 0.7399 0.118 Uiso 1 1 calc R
H133 H 0.1868 0.7228 0.6979 0.118 Uiso 1 1 calc R
C14 C 0.12816(14) 0.4605(5) 0.4926(3) 0.0393(9) Uani 1 1 d .
C15 C 0.09579(15) 0.4311(5) 0.4045(3) 0.0419(9) Uani 1 1 d .
C16 C 0.11669(17) 0.4265(5) 0.3516(3) 0.0456(10) Uani 1 1 d .
C17 C 0.16189(17) 0.4535(6) 0.4060(3) 0.0502(11) Uani 1 1 d .
C18 C 0.16907(15) 0.4758(5) 0.4934(3) 0.0443(10) Uani 1 1 d .
C19 C 0.12071(18) 0.4605(6) 0.5717(3) 0.0537(12) Uani 1 1 d .
H191 H 0.1087 0.5626 0.5759 0.080 Uiso 1 1 calc R
H192 H 0.1484 0.4426 0.6245 0.080 Uiso 1 1 calc R
H193 H 0.1003 0.3763 0.5656 0.080 Uiso 1 1 calc R
C20 C 0.04844(18) 0.3922(7) 0.3740(4) 0.0658(14) Uani 1 1 d .
H201 H 0.0430 0.2816 0.3555 0.099 Uiso 1 1 calc R
H202 H 0.0300 0.4606 0.3250 0.099 Uiso 1 1 calc R
H203 H 0.0418 0.4091 0.4220 0.099 Uiso 1 1 calc R
C21 C 0.0950(2) 0.3818(7) 0.2562(4) 0.0768(18) Uani 1 1 d .
H211 H 0.1140 0.4103 0.2314 0.115 Uiso 1 1 calc R
H212 H 0.0674 0.4383 0.2250 0.115 Uiso 1 1 calc R
H213 H 0.0896 0.2678 0.2503 0.115 Uiso 1 1 calc R
C22 C 0.1976(2) 0.4329(8) 0.3802(5) 0.0804(19) Uani 1 1 d .
H221 H 0.2057 0.3212 0.3846 0.121 Uiso 1 1 calc R
H222 H 0.2231 0.4952 0.4195 0.121 Uiso 1 1 calc R
H223 H 0.1871 0.4691 0.3202 0.121 Uiso 1 1 calc R
C23 C 0.21309(17) 0.4926(7) 0.5736(4) 0.0683(15) Uani 1 1 d .
H231 H 0.2292 0.3935 0.5839 0.102 Uiso 1 1 calc R
H232 H 0.2091 0.5172 0.6242 0.102 Uiso 1 1 calc R
H233 H 0.2293 0.5781 0.5644 0.102 Uiso 1 1 calc R

loop_
_atom_site_aniso_label
_atom_site_aniso_U_11
_atom_site_aniso_U_22
_atom_site_aniso_U_33
_atom_site_aniso_U_23
_atom_site_aniso_U_13
_atom_site_aniso_U_12
Ta1 0.04359(10) 0.03064(10) 0.03241(10) 0.00342(6) 0.02410(8) 0.00040(6)
C1 0.100(5) 0.067(4) 0.080(4) 0.015(3) 0.066(4) -0.003(3)
C2 0.074(3) 0.042(3) 0.055(3) 0.015(2) 0.034(3) -0.001(2)
C3 0.104(5) 0.078(4) 0.046(3) 0.012(3) 0.050(3) -0.009(4)
C4 0.066(3) 0.089(4) 0.084(4) 0.001(4) 0.046(3) -0.012(3)
N1 0.0358(16) 0.0366(18) 0.047(2) 0.0013(15) 0.0253(16) 0.0018(14)
N2 0.0441(18) 0.0361(18) 0.0395(18) -0.0019(14) 0.0238(16) -0.0006(14)
C5 0.046(2) 0.0321(19) 0.050(2) 0.0047(17) 0.031(2) 0.0069(17)
C6 0.078(3) 0.060(3) 0.076(4) -0.017(3) 0.052(3) 0.006(3)
C8 0.039(2) 0.051(3) 0.074(3) 0.005(2) 0.029(2) 0.004(2)
C9 0.058(3) 0.071(4) 0.096(4) 0.023(3) 0.041(3) 0.026(3)
C10 0.059(3) 0.080(4) 0.106(5) 0.009(4) 0.059(3) -0.003(3)
C11 0.049(2) 0.046(3) 0.046(2) -0.013(2) 0.017(2) -0.007(2)
C12 0.071(3) 0.049(3) 0.087(4) -0.021(3) 0.034(3) -0.018(3)
C13 0.085(4) 0.094(5) 0.039(3) -0.009(3) 0.014(3) -0.006(3)
C14 0.058(2) 0.0270(19) 0.042(2) 0.0060(15) 0.031(2) 0.0062(17)
C15 0.058(2) 0.032(2) 0.039(2) 0.0019(16) 0.026(2) -0.0005(18)
C16 0.072(3) 0.032(2) 0.039(2) -0.0020(17) 0.032(2) 0.001(2)
C17 0.068(3) 0.042(2) 0.059(3) 0.002(2) 0.046(3) 0.012(2)
C18 0.054(2) 0.034(2) 0.047(2) 0.0054(18) 0.026(2) 0.0147(19)
C19 0.089(4) 0.042(2) 0.048(2) 0.0069(19) 0.047(3) 0.004(2)
C20 0.067(3) 0.049(3) 0.081(4) -0.006(3) 0.036(3) -0.018(3)
C21 0.133(6) 0.059(3) 0.050(3) -0.014(3) 0.053(3) -0.017(4)
C22 0.098(4) 0.073(4) 0.111(5) 0.001(4) 0.083(4) 0.023(3)
C23 0.055(3) 0.062(3) 0.073(4) 0.006(3) 0.018(3) 0.018(3)

loop_
_atom_type_symbol
_atom_type_description
_atom_type_scat_dispersion_real
_atom_type_scat_dispersion_imag
_atom_type_scat_source
C C 0.0033 0.0016 'International Tables Vol C Tables 4.2.6.8 and 6.1.1.4'
H H 0.0000 0.0000 'International Tables Vol C Tables 4.2.6.8 and 6.1.1.4'
N N 0.0061 0.0033 'International Tables Vol C Tables 4.2.6.8 and 6.1.1.4'
Ta Ta -0.7052 6.5227 'International Tables Vol C Tables 4.2.6.8 and 6.1.1.4'

loop_
_geom_angle_atom_site_label_1
_geom_angle_atom_site_label_2
_geom_angle_atom_site_label_3
_geom_angle
N1 Ta1 N2 58.49(13)
N1 Ta1 C1 118.77(19)
N2 Ta1 C1 101.8(2)
N1 Ta1 C4 131.3(2)
N2 Ta1 C4 82.5(2)
C1 Ta1 C4 37.9(2)
N1 Ta1 C2 84.72(16)
N2 Ta1 C2 82.98(16)
C1 Ta1 C2 34.1(2)
C4 Ta1 C2 60.9(2)
N1 Ta1 C3 130.9(2)
N2 Ta1 C3 134.91(19)
C1 Ta1 C3 33.1(2)
C4 Ta1 C3 59.4(2)
C2 Ta1 C3 58.6(2)
N1 Ta1 C18 112.42(14)
N2 Ta1 C18 86.57(14)
C1 Ta1 C18 124.3(2)
C4 Ta1 C18 91.1(2)
C2 Ta1 C18 151.01(18)
C3 Ta1 C18 115.1(2)
N1 Ta1 C14 82.67(13)
N2 Ta1 C14 83.52(13)
C1 Ta1 C14 157.6(2)
C4 Ta1 C14 123.5(2)
C2 Ta1 C14 165.00(17)
C3 Ta1 C14 136.4(2)
C18 Ta1 C14 33.65(14)
N1 Ta1 C15 85.20(14)
N2 Ta1 C15 112.86(13)
C1 Ta1 C15 144.9(2)
C4 Ta1 C15 140.3(2)
C2 Ta1 C15 152.55(17)
C3 Ta1 C15 111.94(19)
C18 Ta1 C15 55.73(15)
C14 Ta1 C15 33.61(14)
N1 Ta1 C17 137.35(14)
N2 Ta1 C17 118.44(15)
C1 Ta1 C17 103.7(2)
C4 Ta1 C17 84.9(2)
C2 Ta1 C17 137.78(17)
C3 Ta1 C17 83.7(2)
C18 Ta1 C17 33.73(15)
C14 Ta1 C17 55.75(14)
C15 Ta1 C17 55.46(16)
N1 Ta1 C16 116.55(14)
N2 Ta1 C16 138.36(13)
C1 Ta1 C16 113.3(2)
C4 Ta1 C16 111.9(2)
C2 Ta1 C16 138.53(18)
C3 Ta1 C16 82.10(19)
C18 Ta1 C16 55.63(15)
C14 Ta1 C16 55.60(14)
C15 Ta1 C16 33.36(14)
C17 Ta1 C16 33.29(16)
N1 Ta1 C5 29.09(13)
N2 Ta1 C5 29.59(13)
C1 Ta1 C5 110.89(19)
C4 Ta1 C5 106.6(2)
C2 Ta1 C5 80.49(16)
C3 Ta1 C5 138.77(19)
C18 Ta1 C5 102.92(14)
C14 Ta1 C5 84.54(13)
C15 Ta1 C5 102.08(13)
C17 Ta1 C5 136.36(14)
C16 Ta1 C5 135.31(14)
C3 C1 C2 121.5(7)
C3 C1 C4 113.0(6)
C2 C1 C4 114.2(6)
C3 C1 Ta1 81.6(3)
C2 C1 Ta1 79.9(3)
C4 C1 Ta1 74.4(3)
C1 C2 Ta1 66.0(3)
C1 C2 H21 133(3)
Ta1 C2 H21 110.3(14)
C1 C2 H22 120(3)
Ta1 C2 H22 111.2(15)
H21 C2 H22 106(3)
C1 C3 Ta1 65.3(3)
C1 C3 H31 126(3)
Ta1 C3 H31 114.0(17)
C1 C3 H32 126(3)
Ta1 C3 H32 107.8(18)
H31 C3 H32 106(4)
C1 C4 Ta1 67.7(3)
C1 C4 H41 116.9
Ta1 C4 H41 116.9
C1 C4 H42 116.9
Ta1 C4 H42 116.9
H41 C4 H42 113.9
C5 N1 C8 126.7(4)
C5 N1 Ta1 96.6(2)
C8 N1 Ta1 134.4(3)
C5 N2 C11 126.3(4)
C5 N2 Ta1 95.2(3)
C11 N2 Ta1 137.5(3)
N1 C5 N2 109.1(4)
N1 C5 C6 125.8(4)
N2 C5 C6 125.1(4)
N1 C5 Ta1 54.3(2)
N2 C5 Ta1 55.3(2)
C6 C5 Ta1 173.2(3)
C5 C6 H61 109.5
C5 C6 H62 109.5
H61 C6 H62 109.5
C5 C6 H63 109.5
H61 C6 H63 109.5
H62 C6 H63 109.5
N1 C8 C9 113.7(4)
N1 C8 C10 113.6(5)
C9 C8 C10 111.7(4)
N1 C8 H8 105.7
C9 C8 H8 105.7
C10 C8 H8 105.7
C8 C9 H91 109.5
C8 C9 H92 109.5
H91 C9 H92 109.5
C8 C9 H93 109.5
H91 C9 H93 109.5
H92 C9 H93 109.5
C8 C10 H101 109.5
C8 C10 H102 109.5
H101 C10 H102 109.5
C8 C10 H103 109.5
H101 C10 H103 109.5
H102 C10 H103 109.5
N2 C11 C12 114.1(4)
N2 C11 C13 114.0(4)
C12 C11 C13 110.9(5)
N2 C11 H11 105.6
C12 C11 H11 105.6
C13 C11 H11 105.6
C11 C12 H121 109.5
C11 C12 H122 109.5
H121 C12 H122 109.5
C11 C12 H123 109.5
H121 C12 H123 109.5
H122 C12 H123 109.5
C11 C13 H131 109.5
C11 C13 H132 109.5
H131 C13 H132 109.5
C11 C13 H133 109.5
H131 C13 H133 109.5
H132 C13 H133 109.5
C18 C14 C15 107.6(4)
C18 C14 C19 126.4(4)
C15 C14 C19 125.7(4)
C18 C14 Ta1 72.8(2)
C15 C14 Ta1 73.3(2)
C19 C14 Ta1 123.7(3)
C16 C15 C14 108.2(4)
C16 C15 C20 125.4(4)
C14 C15 C20 126.0(4)
C16 C15 Ta1 73.6(2)
C14 C15 Ta1 73.1(2)
C20 C15 Ta1 124.6(3)
C17 C16 C15 108.3(4)
C17 C16 C21 126.2(5)
C15 C16 C21 125.2(5)
C17 C16 Ta1 73.2(3)
C15 C16 Ta1 73.0(2)
C21 C16 Ta1 125.0(3)
C16 C17 C18 107.8(4)
C16 C17 C22 126.3(5)
C18 C17 C22 125.0(5)
C16 C17 Ta1 73.5(2)
C18 C17 Ta1 72.5(2)
C22 C17 Ta1 128.0(4)
C14 C18 C17 108.0(4)
C14 C18 C23 126.2(4)
C17 C18 C23 125.4(4)
C14 C18 Ta1 73.6(2)
C17 C18 Ta1 73.8(2)
C23 C18 Ta1 124.0(3)
C14 C19 H191 109.5
C14 C19 H192 109.5
H191 C19 H192 109.5
C14 C19 H193 109.5
H191 C19 H193 109.5
H192 C19 H193 109.5
C15 C20 H201 109.5
C15 C20 H202 109.5
H201 C20 H202 109.5
C15 C20 H203 109.5
H201 C20 H203 109.5
H202 C20 H203 109.5
C16 C21 H211 109.5
C16 C21 H212 109.5
H211 C21 H212 109.5
C16 C21 H213 109.5
H211 C21 H213 109.5
H212 C21 H213 109.5
C17 C22 H221 109.5
C17 C22 H222 109.5
H221 C22 H222 109.5
C17 C22 H223 109.5
H221 C22 H223 109.5
H222 C22 H223 109.5
C18 C23 H231 109.5
C18 C23 H232 109.5
H231 C23 H232 109.5
C18 C23 H233 109.5
H231 C23 H233 109.5
H232 C23 H233 109.5

loop_
_geom_bond_atom_site_label_1
_geom_bond_atom_site_label_2
_geom_bond_distance
Ta1 N1 2.201(3)
Ta1 N2 2.221(3)
Ta1 C1 2.224(5)
Ta1 C4 2.315(6)
Ta1 C2 2.397(5)
Ta1 C3 2.421(5)
Ta1 C18 2.442(4)
Ta1 C14 2.452(4)
Ta1 C15 2.454(4)
Ta1 C17 2.459(4)
Ta1 C16 2.462(4)
Ta1 C5 2.692(4)
C1 C3 1.337(9)
C1 C2 1.364(8)
C1 C4 1.478(9)
C2 H21 0.994(10)
C2 H22 0.991(10)
C3 H31 0.993(10)
C3 H32 0.988(10)
C4 H41 0.9800
C4 H42 0.9800
N1 C5 1.318(6)
N1 C8 1.464(5)
N2 C5 1.335(5)
N2 C11 1.466(5)
C5 C6 1.510(6)
C6 H61 0.9700
C6 H62 0.9700
C6 H63 0.9700
C8 C9 1.522(7)
C8 C10 1.541(7)
C8 H8 0.9900
C9 H91 0.9700
C9 H92 0.9700
C9 H93 0.9700
C10 H101 0.9700
C10 H102 0.9700
C10 H103 0.9700
C11 C12 1.537(7)
C11 C13 1.548(8)
C11 H11 0.9900
C12 H121 0.9700
C12 H122 0.9700
C12 H123 0.9700
C13 H131 0.9700
C13 H132 0.9700
C13 H133 0.9700
C14 C18 1.417(6)
C14 C15 1.418(6)
C14 C19 1.505(6)
C15 C16 1.411(6)
C15 C20 1.502(7)
C16 C17 1.410(7)
C16 C21 1.497(6)
C17 C18 1.422(6)
C17 C22 1.512(6)
C18 C23 1.501(7)
C19 H191 0.9700
C19 H192 0.9700
C19 H193 0.9700
C20 H201 0.9700
C20 H202 0.9700
C20 H203 0.9700
C21 H211 0.9700
C21 H212 0.9700
C21 H213 0.9700
C22 H221 0.9700
C22 H222 0.9700
C22 H223 0.9700
C23 H231 0.9700
C23 H232 0.9700
C23 H233 0.9700

loop_
_geom_torsion_atom_site_label_1
_geom_torsion_atom_site_label_2
_geom_torsion_atom_site_label_3
_geom_torsion_atom_site_label_4
_geom_torsion
N1 Ta1 C1 C3 -121.7(4)
N2 Ta1 C1 C3 177.9(4)
C4 Ta1 C1 C3 116.9(6)
C2 Ta1 C1 C3 -124.3(7)
C18 Ta1 C1 C3 83.9(5)
C14 Ta1 C1 C3 76.0(7)
C15 Ta1 C1 C3 6.3(7)
C17 Ta1 C1 C3 54.4(5)
C16 Ta1 C1 C3 20.7(5)
C5 Ta1 C1 C3 -152.7(4)
N1 Ta1 C1 C2 2.6(5)
N2 Ta1 C1 C2 -57.8(4)
C4 Ta1 C1 C2 -118.8(6)
C3 Ta1 C1 C2 124.3(7)
C18 Ta1 C1 C2 -151.8(3)
C14 Ta1 C1 C2 -159.7(4)
C15 Ta1 C1 C2 130.6(4)
C17 Ta1 C1 C2 178.7(4)
C16 Ta1 C1 C2 145.0(4)
C5 Ta1 C1 C2 -28.4(4)
N1 Ta1 C1 C4 121.4(4)
N2 Ta1 C1 C4 61.0(4)
C2 Ta1 C1 C4 118.8(6)
C3 Ta1 C1 C4 -116.9(6)
C18 Ta1 C1 C4 -32.9(5)
C14 Ta1 C1 C4 -40.9(8)
C15 Ta1 C1 C4 -110.6(5)
C17 Ta1 C1 C4 -62.5(4)
C16 Ta1 C1 C4 -96.2(4)
C5 Ta1 C1 C4 90.4(4)
C3 C1 C2 Ta1 73.5(5)
C4 C1 C2 Ta1 -67.7(4)
N1 Ta1 C2 C1 -177.7(4)
N2 Ta1 C2 C1 123.4(4)
C4 Ta1 C2 C1 38.1(4)
C3 Ta1 C2 C1 -31.9(4)
C18 Ta1 C2 C1 53.7(6)
C14 Ta1 C2 C1 149.4(6)
C15 Ta1 C2 C1 -108.9(5)
C17 Ta1 C2 C1 -1.9(5)
C16 Ta1 C2 C1 -52.8(5)
C5 Ta1 C2 C1 153.2(4)
C2 C1 C3 Ta1 -72.7(5)
C4 C1 C3 Ta1 69.0(4)
N1 Ta1 C3 C1 80.6(5)
N2 Ta1 C3 C1 -2.9(6)
C4 Ta1 C3 C1 -39.6(4)
C2 Ta1 C3 C1 32.9(4)
C18 Ta1 C3 C1 -114.9(4)
C14 Ta1 C3 C1 -147.6(4)
C15 Ta1 C3 C1 -176.1(4)
C17 Ta1 C3 C1 -127.4(5)
C16 Ta1 C3 C1 -160.9(5)
C5 Ta1 C3 C1 40.6(6)
C3 C1 C4 Ta1 -73.5(4)
C2 C1 C4 Ta1 71.1(4)
N1 Ta1 C4 C1 -85.1(4)
N2 Ta1 C4 C1 -120.3(4)
C2 Ta1 C4 C1 -34.2(4)
C3 Ta1 C4 C1 34.5(4)
C18 Ta1 C4 C1 153.3(4)
C14 Ta1 C4 C1 162.6(3)
C15 Ta1 C4 C1 122.6(4)
C17 Ta1 C4 C1 120.1(4)
C16 Ta1 C4 C1 100.3(4)
C5 Ta1 C4 C1 -102.9(4)
N2 Ta1 N1 C5 5.1(2)
C1 Ta1 N1 C5 -81.3(3)
C4 Ta1 N1 C5 -37.0(4)
C2 Ta1 N1 C5 -79.9(3)
C3 Ta1 N1 C5 -119.3(3)
C18 Ta1 N1 C5 75.9(3)
C14 Ta1 N1 C5 91.9(3)
C15 Ta1 N1 C5 125.7(3)
C17 Ta1 N1 C5 104.2(3)
C16 Ta1 N1 C5 137.4(3)
N2 Ta1 N1 C8 167.8(4)
C1 Ta1 N1 C8 81.4(4)
C4 Ta1 N1 C8 125.7(4)
C2 Ta1 N1 C8 82.8(4)
C3 Ta1 N1 C8 43.5(5)
C18 Ta1 N1 C8 -121.4(4)
C14 Ta1 N1 C8 -105.3(4)
C15 Ta1 N1 C8 -71.6(4)
C17 Ta1 N1 C8 -93.0(4)
C16 Ta1 N1 C8 -59.8(4)
C5 Ta1 N1 C8 162.7(5)
N1 Ta1 N2 C5 -5.0(2)
C1 Ta1 N2 C5 111.6(3)
C4 Ta1 N2 C5 144.5(3)
C2 Ta1 N2 C5 83.1(3)
C3 Ta1 N2 C5 113.3(4)
C18 Ta1 N2 C5 -124.0(3)
C14 Ta1 N2 C5 -90.4(3)
C15 Ta1 N2 C5 -73.6(3)
C17 Ta1 N2 C5 -135.5(3)
C16 Ta1 N2 C5 -100.7(3)
N1 Ta1 N2 C11 -173.1(5)
C1 Ta1 N2 C11 -56.5(5)
C4 Ta1 N2 C11 -23.7(4)
C2 Ta1 N2 C11 -85.0(4)
C3 Ta1 N2 C11 -54.9(5)
C18 Ta1 N2 C11 67.9(4)
C14 Ta1 N2 C11 101.5(4)
C15 Ta1 N2 C11 118.3(4)
C17 Ta1 N2 C11 56.4(5)
C16 Ta1 N2 C11 91.1(5)
C5 Ta1 N2 C11 -168.1(6)
C8 N1 C5 N2 -172.3(4)
Ta1 N1 C5 N2 -7.6(4)
C8 N1 C5 C6 6.9(7)
Ta1 N1 C5 C6 171.6(4)
C8 N1 C5 Ta1 -164.7(5)
C11 N2 C5 N1 177.6(4)
Ta1 N2 C5 N1 7.5(4)
C11 N2 C5 C6 -1.6(7)
Ta1 N2 C5 C6 -171.7(4)
C11 N2 C5 Ta1 170.1(5)
N2 Ta1 C5 N1 -171.2(4)
C1 Ta1 C5 N1 112.0(3)
C4 Ta1 C5 N1 151.9(3)
C2 Ta1 C5 N1 96.3(3)
C3 Ta1 C5 N1 89.6(4)
C18 Ta1 C5 N1 -113.1(3)
C14 Ta1 C5 N1 -84.7(3)
C15 Ta1 C5 N1 -55.9(3)
C17 Ta1 C5 N1 -107.9(3)
C16 Ta1 C5 N1 -59.4(3)
N1 Ta1 C5 N2 171.2(4)
C1 Ta1 C5 N2 -76.8(3)
C4 Ta1 C5 N2 -36.9(3)
C2 Ta1 C5 N2 -92.5(3)
C3 Ta1 C5 N2 -99.2(4)
C18 Ta1 C5 N2 58.1(3)
C14 Ta1 C5 N2 86.5(3)
C15 Ta1 C5 N2 115.3(3)
C17 Ta1 C5 N2 63.3(3)
C16 Ta1 C5 N2 111.8(3)
C5 N1 C8 C9 63.1(7)
Ta1 N1 C8 C9 -95.3(5)
C5 N1 C8 C10 -66.1(6)
Ta1 N1 C8 C10 135.5(4)
C5 N2 C11 C12 -64.6(6)
Ta1 N2 C11 C12 100.7(5)
C5 N2 C11 C13 64.2(6)
Ta1 N2 C11 C13 -130.5(4)
N1 Ta1 C14 C18 -152.5(3)
N2 Ta1 C14 C18 -93.6(3)
C1 Ta1 C14 C18 11.9(6)
C4 Ta1 C14 C18 -17.0(4)
C2 Ta1 C14 C18 -119.5(6)
C3 Ta1 C14 C18 62.1(4)
C15 Ta1 C14 C18 115.1(4)
C17 Ta1 C14 C18 37.5(3)
C16 Ta1 C14 C18 78.1(3)
C5 Ta1 C14 C18 -123.3(3)
N1 Ta1 C14 C15 92.4(3)
N2 Ta1 C14 C15 151.3(3)
C1 Ta1 C14 C15 -103.2(6)
C4 Ta1 C14 C15 -132.1(3)
C2 Ta1 C14 C15 125.4(6)
C3 Ta1 C14 C15 -53.0(4)
C18 Ta1 C14 C15 -115.1(4)
C17 Ta1 C14 C15 -77.6(3)
C16 Ta1 C14 C15 -37.0(3)
C5 Ta1 C14 C15 121.6(3)
N1 Ta1 C14 C19 -29.8(4)
N2 Ta1 C14 C19 29.1(4)
C1 Ta1 C14 C19 134.6(6)
C4 Ta1 C14 C19 105.7(4)
C2 Ta1 C14 C19 3.2(9)
C3 Ta1 C14 C19 -175.2(4)
C18 Ta1 C14 C19 122.7(5)
C15 Ta1 C14 C19 -122.2(5)
C17 Ta1 C14 C19 160.2(5)
C16 Ta1 C14 C19 -159.2(5)
C5 Ta1 C14 C19 -0.6(4)
C18 C14 C15 C16 0.7(5)
C19 C14 C15 C16 -174.3(4)
Ta1 C14 C15 C16 65.8(3)
C18 C14 C15 C20 174.0(4)
C19 C14 C15 C20 -1.0(7)
Ta1 C14 C15 C20 -120.9(4)
C18 C14 C15 Ta1 -65.2(3)
C19 C14 C15 Ta1 119.8(4)
N1 Ta1 C15 C16 160.6(3)
N2 Ta1 C15 C16 -146.6(3)
C1 Ta1 C15 C16 24.5(5)
C4 Ta1 C15 C16 -39.9(4)
C2 Ta1 C15 C16 91.8(4)
C3 Ta1 C15 C16 28.2(3)
C18 Ta1 C15 C16 -78.0(3)
C14 Ta1 C15 C16 -115.4(4)
C17 Ta1 C15 C16 -36.9(3)
C5 Ta1 C15 C16 -175.6(3)
N1 Ta1 C15 C14 -84.0(3)
N2 Ta1 C15 C14 -31.2(3)
C1 Ta1 C15 C14 139.9(4)
C4 Ta1 C15 C14 75.5(4)
C2 Ta1 C15 C14 -152.7(3)
C3 Ta1 C15 C14 143.6(3)
C18 Ta1 C15 C14 37.4(2)
C17 Ta1 C15 C14 78.5(3)
C16 Ta1 C15 C14 115.4(4)
C5 Ta1 C15 C14 -60.1(3)
N1 Ta1 C15 C20 38.5(4)
N2 Ta1 C15 C20 91.3(4)
C1 Ta1 C15 C20 -97.6(5)
C4 Ta1 C15 C20 -162.0(4)
C2 Ta1 C15 C20 -30.2(6)
C3 Ta1 C15 C20 -93.9(4)
C18 Ta1 C15 C20 159.9(4)
C14 Ta1 C15 C20 122.5(5)
C17 Ta1 C15 C20 -158.9(5)
C16 Ta1 C15 C20 -122.1(5)
C5 Ta1 C15 C20 62.4(4)
C14 C15 C16 C17 -0.2(5)
C20 C15 C16 C17 -173.6(4)
Ta1 C15 C16 C17 65.3(3)
C14 C15 C16 C21 173.3(4)
C20 C15 C16 C21 -0.1(7)
Ta1 C15 C16 C21 -121.2(5)
C14 C15 C16 Ta1 -65.5(3)
C20 C15 C16 Ta1 121.1(4)
N1 Ta1 C16 C17 -137.5(3)
N2 Ta1 C16 C17 -66.0(3)
C1 Ta1 C16 C17 79.2(3)
C4 Ta1 C16 C17 38.0(3)
C2 Ta1 C16 C17 108.3(3)
C3 Ta1 C16 C17 90.5(3)
C18 Ta1 C16 C17 -37.4(3)
C14 Ta1 C16 C17 -78.5(3)
C15 Ta1 C16 C17 -115.8(4)
C5 Ta1 C16 C17 -109.6(3)
N1 Ta1 C16 C15 -21.7(3)
N2 Ta1 C16 C15 49.8(4)
C1 Ta1 C16 C15 -165.0(3)
C4 Ta1 C16 C15 153.8(3)
C2 Ta1 C16 C15 -135.9(3)
C3 Ta1 C16 C15 -153.8(3)
C18 Ta1 C16 C15 78.4(3)
C14 Ta1 C16 C15 37.3(2)
C17 Ta1 C16 C15 115.8(4)
C5 Ta1 C16 C15 6.2(4)
N1 Ta1 C16 C21 99.8(5)
N2 Ta1 C16 C21 171.2(4)
C1 Ta1 C16 C21 -43.5(5)
C4 Ta1 C16 C21 -84.7(5)
C2 Ta1 C16 C21 -14.5(6)
C3 Ta1 C16 C21 -32.3(5)
C18 Ta1 C16 C21 -160.2(5)
C14 Ta1 C16 C21 158.7(5)
C15 Ta1 C16 C21 121.5(6)
C17 Ta1 C16 C21 -122.8(6)
C5 Ta1 C16 C21 127.6(4)
C15 C16 C17 C18 -0.3(5)
C21 C16 C17 C18 -173.8(5)
Ta1 C16 C17 C18 64.8(3)
C15 C16 C17 C22 169.5(5)
C21 C16 C17 C22 -3.9(8)
Ta1 C16 C17 C22 -125.4(5)
C15 C16 C17 Ta1 -65.1(3)
C21 C16 C17 Ta1 121.4(5)
N1 Ta1 C17 C16 63.2(3)
N2 Ta1 C17 C16 136.4(2)
C1 Ta1 C17 C16 -111.8(3)
C4 Ta1 C17 C16 -145.0(3)
C2 Ta1 C17 C16 -110.7(3)
C3 Ta1 C17 C16 -85.3(3)
C18 Ta1 C17 C16 115.4(4)
C14 Ta1 C17 C16 78.0(3)
C15 Ta1 C17 C16 36.9(2)
C5 Ta1 C17 C16 106.2(3)
N1 Ta1 C17 C18 -52.2(4)
N2 Ta1 C17 C18 20.9(3)
C1 Ta1 C17 C18 132.8(3)
C4 Ta1 C17 C18 99.6(3)
C2 Ta1 C17 C18 133.9(3)
C3 Ta1 C17 C18 159.3(3)
C14 Ta1 C17 C18 -37.4(3)
C15 Ta1 C17 C18 -78.5(3)
C16 Ta1 C17 C18 -115.4(4)
C5 Ta1 C17 C18 -9.2(4)
N1 Ta1 C17 C22 -173.3(4)
N2 Ta1 C17 C22 -100.1(5)
C1 Ta1 C17 C22 11.7(6)
C4 Ta1 C17 C22 -21.5(5)
C2 Ta1 C17 C22 12.8(6)
C3 Ta1 C17 C22 38.2(5)
C18 Ta1 C17 C22 -121.1(6)
C14 Ta1 C17 C22 -158.5(6)
C15 Ta1 C17 C22 160.4(6)
C16 Ta1 C17 C22 123.5(6)
C5 Ta1 C17 C22 -130.3(5)
C15 C14 C18 C17 -0.8(5)
C19 C14 C18 C17 174.1(4)
Ta1 C14 C18 C17 -66.3(3)
C15 C14 C18 C23 -174.0(4)
C19 C14 C18 C23 0.9(7)
Ta1 C14 C18 C23 120.5(5)
C15 C14 C18 Ta1 65.5(3)
C19 C14 C18 Ta1 -119.6(4)
C16 C17 C18 C14 0.7(5)
C22 C17 C18 C14 -169.3(5)
Ta1 C17 C18 C14 66.2(3)
C16 C17 C18 C23 174.0(4)
C22 C17 C18 C23 4.0(8)
Ta1 C17 C18 C23 -120.6(5)
C16 C17 C18 Ta1 -65.5(3)
C22 C17 C18 Ta1 124.6(5)
N1 Ta1 C18 C14 29.7(3)
N2 Ta1 C18 C14 83.4(2)
C1 Ta1 C18 C14 -174.6(3)
C4 Ta1 C18 C14 165.9(3)
C2 Ta1 C18 C14 152.3(3)
C3 Ta1 C18 C14 -137.7(3)
C15 Ta1 C18 C14 -37.3(2)
C17 Ta1 C18 C14 -114.9(4)
C16 Ta1 C18 C14 -78.0(3)
C5 Ta1 C18 C14 58.6(3)
N1 Ta1 C18 C17 144.6(3)
N2 Ta1 C18 C17 -161.6(3)
C1 Ta1 C18 C17 -59.6(4)
C4 Ta1 C18 C17 -79.2(3)
C2 Ta1 C18 C17 -92.8(4)
C3 Ta1 C18 C17 -22.8(4)
C14 Ta1 C18 C17 114.9(4)
C15 Ta1 C18 C17 77.6(3)
C16 Ta1 C18 C17 36.9(3)
C5 Ta1 C18 C17 173.5(3)
N1 Ta1 C18 C23 -93.3(4)
N2 Ta1 C18 C23 -39.5(4)
C1 Ta1 C18 C23 62.5(5)
C4 Ta1 C18 C23 42.9(4)
C2 Ta1 C18 C23 29.3(6)
C3 Ta1 C18 C23 99.3(4)
C14 Ta1 C18 C23 -123.0(5)
C15 Ta1 C18 C23 -160.3(5)
C17 Ta1 C18 C23 122.1(5)
C16 Ta1 C18 C23 159.0(5)
C5 Ta1 C18 C23 -64.4(4)
